data_4330017
loop_
_publ_author_name
'Samit Majumder'
'Leena Mandal'
'Sasankasekhar Mohanta'

_publ_section_title
;
 Syntheses, Structures, and Steady State and Time Resolved Photophysical
 Properties of a Tetraiminodiphenol Macrocyclic Ligand and Its Dinuclear
 Zinc(II)/Cadmium(II) Complexes with Coordinating and Noncoordinating
 Anions
;
_journal_name_full 'Inorganic Chemistry'
_journal_page_first 8739
_journal_page_last 8749
_journal_paper_doi 10.1021/ic300412u
_journal_volume 51
_journal_year 2012
_chemical_formula_sum 'C30 H38 Cl2 N4 O2 Zn2'
_chemical_formula_weight 688.35
_chemical_name_systematic
; 
 ? 
;
_space_group_IT_number 14
_symmetry_cell_setting monoclinic
_symmetry_space_group_name_Hall '-P 2ybc'
_symmetry_space_group_name_H-M 'P 1 21/c 1'
_atom_sites_solution_hydrogens geom
_atom_sites_solution_primary direct
_atom_sites_solution_secondary difmap
_audit_creation_method SHELXL-97
_cell_angle_alpha 90.00
_cell_angle_beta 107.016(3)
_cell_angle_gamma 90.00
_cell_formula_units_Z 2
_cell_length_a 10.0033(7)
_cell_length_b 12.2384(8)
_cell_length_c 13.0030(9)
_cell_measurement_temperature 296(2)
_cell_measurement_theta_max 27.94
_cell_measurement_theta_min 2.34
_cell_volume 1522.20(18)
_computing_cell_refinement 'Bruker SAINT'
_computing_data_collection 'Bruker APEX2'
_computing_data_reduction 'Bruker SAINT'
_computing_molecular_graphics 'Bruker SHELXTL'
_computing_publication_material 'Bruker SHELXTL'
_computing_structure_refinement 'SHELXL-97 (Sheldrick, 2008)'
_computing_structure_solution 'SHELXS-97 (Sheldrick, 2008)'
_diffrn_ambient_temperature 296(2)
_diffrn_measured_fraction_theta_full 0.972
_diffrn_measured_fraction_theta_max 0.972
_diffrn_measurement_device_type 'Bruker APEX-II CCD'
_diffrn_measurement_method '\f and \w scans'
_diffrn_radiation_monochromator graphite
_diffrn_radiation_source 'fine-focus sealed tube'
_diffrn_radiation_type MoK\a
_diffrn_radiation_wavelength 0.71073
_diffrn_reflns_av_R_equivalents 0.0338
_diffrn_reflns_av_sigmaI/netI 0.0383
_diffrn_reflns_limit_h_max 12
_diffrn_reflns_limit_h_min -12
_diffrn_reflns_limit_k_max 15
_diffrn_reflns_limit_k_min -15
_diffrn_reflns_limit_l_max 15
_diffrn_reflns_limit_l_min -15
_diffrn_reflns_number 10041
_diffrn_reflns_theta_full 27.00
_diffrn_reflns_theta_max 27.00
_diffrn_reflns_theta_min 2.13
_exptl_absorpt_coefficient_mu 1.785
_exptl_absorpt_correction_T_max 0.6638
_exptl_absorpt_correction_T_min 0.5738
_exptl_absorpt_correction_type multi-scan
_exptl_absorpt_process_details 'SADABAS(Sheldrick, 2008)'
_exptl_crystal_colour YELLOW
_exptl_crystal_density_diffrn 1.502
_exptl_crystal_description SQUARE
_exptl_crystal_F_000 712
_exptl_crystal_size_max 0.35
_exptl_crystal_size_mid 0.30
_exptl_crystal_size_min 0.25
_refine_diff_density_max 0.452
_refine_diff_density_min -0.839
_refine_diff_density_rms 0.068
_refine_ls_extinction_method none
_refine_ls_goodness_of_fit_ref 1.009
_refine_ls_hydrogen_treatment constr
_refine_ls_matrix_type full
_refine_ls_number_parameters 184
_refine_ls_number_reflns 3233
_refine_ls_number_restraints 0
_refine_ls_restrained_S_all 1.009
_refine_ls_R_factor_all 0.0406
_refine_ls_R_factor_gt 0.0326
_refine_ls_shift/su_max 0.000
_refine_ls_shift/su_mean 0.000
_refine_ls_structure_factor_coef Fsqd
_refine_ls_weighting_details 'calc w=1/[\s^2^(Fo^2^)+(0.0100P)^2^+2.0000P] where P=(Fo^2^+2Fc^2^)/3'
_refine_ls_weighting_scheme calc
_refine_ls_wR_factor_gt 0.0732
_refine_ls_wR_factor_ref 0.0770
_reflns_number_gt 2738
_reflns_number_total 3233
_reflns_threshold_expression >2sigma(I)
_cod_data_source_file ic300412u_si_002_4.cif
_cod_data_source_block 4
_cod_original_sg_symbol_H-M 'P 1 21/c 1 '
_cod_database_code 4330017

loop_
_symmetry_equiv_pos_as_xyz
'x, y, z'
'-x, y+1/2, -z+1/2'
'-x, -y, -z'
'x, -y-1/2, z-1/2'

loop_
_atom_site_label
_atom_site_type_symbol
_atom_site_fract_x
_atom_site_fract_y
_atom_site_fract_z
_atom_site_U_iso_or_equiv
_atom_site_adp_type
_atom_site_occupancy
_atom_site_symmetry_multiplicity
_atom_site_calc_flag
_atom_site_refinement_flags
C1 C -0.1531(2) 0.0846(2) 0.10816(18) 0.0286(5) Uani 1 1 d .
C2 C -0.2643(3) 0.0261(2) 0.12904(19) 0.0317(5) Uani 1 1 d .
C3 C -0.3503(3) 0.0760(2) 0.1843(2) 0.0358(6) Uani 1 1 d .
H3 H -0.4222 0.0353 0.1974 0.043 Uiso 1 1 calc R
C4 C -0.3318(3) 0.1825(2) 0.2194(2) 0.0359(6) Uani 1 1 d .
C5 C -0.2227(3) 0.2394(2) 0.1997(2) 0.0353(6) Uani 1 1 d .
H5 H -0.2082 0.3115 0.2227 0.042 Uiso 1 1 calc R
C6 C -0.1330(3) 0.1936(2) 0.14679(19) 0.0304(5) Uani 1 1 d .
C7 C -0.4211(3) 0.2355(3) 0.2814(2) 0.0440(7) Uani 1 1 d .
H7A H -0.5007 0.1889 0.2780 0.053 Uiso 1 1 calc R
H7B H -0.4565 0.3046 0.2477 0.053 Uiso 1 1 calc R
C8 C -0.3403(3) 0.2555(3) 0.3986(2) 0.0465(7) Uani 1 1 d .
H8A H -0.3131 0.1868 0.4341 0.070 Uiso 1 1 calc R
H8B H -0.3984 0.2944 0.4333 0.070 Uiso 1 1 calc R
H8C H -0.2584 0.2981 0.4023 0.070 Uiso 1 1 calc R
C9 C -0.0219(3) 0.2644(2) 0.1368(2) 0.0335(5) Uani 1 1 d .
H9 H -0.0257 0.3362 0.1592 0.040 Uiso 1 1 calc R
C10 C 0.1839(3) 0.3276(2) 0.1080(2) 0.0373(6) Uani 1 1 d .
H10A H 0.2691 0.3087 0.1636 0.045 Uiso 1 1 calc R
H10B H 0.1485 0.3950 0.1296 0.045 Uiso 1 1 calc R
C11 C 0.2193(3) 0.3477(2) 0.0027(2) 0.0389(6) Uani 1 1 d .
C12 C 0.3136(3) 0.2577(2) -0.0181(2) 0.0436(7) Uani 1 1 d .
H12A H 0.3432 0.2781 -0.0801 0.052 Uiso 1 1 calc R
H12B H 0.3967 0.2536 0.0433 0.052 Uiso 1 1 calc R
C13 C 0.3051(4) 0.4538(3) 0.0169(3) 0.0588(9) Uani 1 1 d .
H13A H 0.3326 0.4674 -0.0467 0.088 Uiso 1 1 calc R
H13B H 0.3869 0.4466 0.0776 0.088 Uiso 1 1 calc R
H13C H 0.2493 0.5136 0.0288 0.088 Uiso 1 1 calc R
C14 C 0.0872(4) 0.3593(3) -0.0909(3) 0.0582(9) Uani 1 1 d .
H14A H 0.1115 0.3800 -0.1543 0.087 Uiso 1 1 calc R
H14B H 0.0283 0.4144 -0.0743 0.087 Uiso 1 1 calc R
H14C H 0.0382 0.2908 -0.1031 0.087 Uiso 1 1 calc R
C15 C 0.2974(3) 0.0871(2) -0.0982(2) 0.0361(6) Uani 1 1 d .
H15 H 0.3625 0.1198 -0.1268 0.043 Uiso 1 1 calc R
Cl1 Cl 0.28098(8) 0.02362(6) 0.20902(6) 0.04688(18) Uani 1 1 d .
N1 N 0.0808(2) 0.24110(16) 0.10128(16) 0.0311(4) Uani 1 1 d .
N2 N 0.2495(2) 0.14789(17) -0.03721(17) 0.0339(5) Uani 1 1 d .
O1 O -0.07316(18) 0.04038(14) 0.05518(14) 0.0335(4) Uani 1 1 d .
Zn1 Zn 0.12695(3) 0.08549(2) 0.05591(2) 0.02961(10) Uani 1 1 d .

loop_
_atom_site_aniso_label
_atom_site_aniso_U_11
_atom_site_aniso_U_22
_atom_site_aniso_U_33
_atom_site_aniso_U_23
_atom_site_aniso_U_13
_atom_site_aniso_U_12
C1 0.0285(12) 0.0338(13) 0.0251(11) -0.0025(10) 0.0102(9) 0.0004(10)
C2 0.0334(13) 0.0371(14) 0.0282(12) -0.0053(10) 0.0146(10) -0.0037(11)
C3 0.0325(13) 0.0443(15) 0.0356(13) -0.0074(11) 0.0179(11) -0.0044(11)
C4 0.0323(13) 0.0437(15) 0.0338(13) -0.0089(11) 0.0130(11) 0.0010(11)
C5 0.0366(13) 0.0347(14) 0.0350(13) -0.0090(11) 0.0110(11) 0.0004(11)
C6 0.0312(12) 0.0327(13) 0.0287(12) -0.0034(10) 0.0107(10) -0.0013(10)
C7 0.0357(14) 0.0528(18) 0.0474(16) -0.0179(13) 0.0182(12) -0.0016(13)
C8 0.0573(18) 0.0470(17) 0.0405(15) -0.0053(13) 0.0230(13) 0.0065(14)
C9 0.0404(14) 0.0288(13) 0.0334(13) -0.0060(10) 0.0140(11) -0.0013(10)
C10 0.0407(14) 0.0342(14) 0.0400(14) -0.0106(11) 0.0165(12) -0.0098(11)
C11 0.0480(16) 0.0313(14) 0.0406(14) -0.0047(11) 0.0181(12) -0.0135(12)
C12 0.0487(16) 0.0400(16) 0.0492(16) -0.0134(13) 0.0255(13) -0.0163(13)
C13 0.079(2) 0.0386(17) 0.071(2) -0.0109(15) 0.0410(19) -0.0228(16)
C14 0.069(2) 0.055(2) 0.0475(18) 0.0107(15) 0.0116(16) -0.0041(17)
C15 0.0379(14) 0.0403(15) 0.0345(13) -0.0046(11) 0.0175(11) -0.0075(11)
Cl1 0.0503(4) 0.0447(4) 0.0413(4) 0.0039(3) 0.0065(3) 0.0009(3)
N1 0.0363(11) 0.0279(11) 0.0313(10) -0.0045(8) 0.0133(9) -0.0042(9)
N2 0.0391(12) 0.0327(12) 0.0346(11) -0.0061(9) 0.0183(9) -0.0074(9)
O1 0.0341(9) 0.0347(9) 0.0376(9) -0.0132(8) 0.0200(8) -0.0073(8)
Zn1 0.03346(16) 0.02835(16) 0.03027(16) -0.00547(12) 0.01439(11) -0.00424(12)

loop_
_atom_type_symbol
_atom_type_description
_atom_type_scat_dispersion_real
_atom_type_scat_dispersion_imag
_atom_type_scat_source
C C 0.0033 0.0016 'International Tables Vol C Tables 4.2.6.8 and 6.1.1.4'
H H 0.0000 0.0000 'International Tables Vol C Tables 4.2.6.8 and 6.1.1.4'
N N 0.0061 0.0033 'International Tables Vol C Tables 4.2.6.8 and 6.1.1.4'
O O 0.0106 0.0060 'International Tables Vol C Tables 4.2.6.8 and 6.1.1.4'
Cl Cl 0.1484 0.1585 'International Tables Vol C Tables 4.2.6.8 and 6.1.1.4'
Zn Zn 0.2839 1.4301 'International Tables Vol C Tables 4.2.6.8 and 6.1.1.4'

loop_
_geom_angle_atom_site_label_1
_geom_angle_atom_site_label_2
_geom_angle_atom_site_label_3
_geom_angle
_geom_angle_site_symmetry_1
_geom_angle_site_symmetry_3
O1 C1 C2 121.7(2) . .
O1 C1 C6 121.8(2) . .
C2 C1 C6 116.5(2) . .
C3 C2 C1 120.6(2) . .
C3 C2 C15 115.4(2) . 3
C1 C2 C15 124.0(2) . 3
C4 C3 C2 122.4(2) . .
C3 C4 C5 117.0(2) . .
C3 C4 C7 122.7(2) . .
C5 C4 C7 120.3(2) . .
C4 C5 C6 123.0(2) . .
C5 C6 C1 120.4(2) . .
C5 C6 C9 115.2(2) . .
C1 C6 C9 124.4(2) . .
C4 C7 C8 112.3(2) . .
N1 C9 C6 128.4(2) . .
N1 C10 C11 113.9(2) . .
C14 C11 C12 111.4(2) . .
C14 C11 C10 110.9(2) . .
C12 C11 C10 111.1(2) . .
C14 C11 C13 110.0(3) . .
C12 C11 C13 106.2(2) . .
C10 C11 C13 107.1(2) . .
N2 C12 C11 115.2(2) . .
N2 C15 C2 129.0(2) . 3
C9 N1 C10 116.4(2) . .
C9 N1 Zn1 125.10(18) . .
C10 N1 Zn1 117.87(16) . .
C15 N2 C12 114.2(2) . .
C15 N2 Zn1 122.24(18) . .
C12 N2 Zn1 122.05(16) . .
C1 O1 Zn1 126.68(15) . 3
C1 O1 Zn1 128.48(15) . .
Zn1 O1 Zn1 104.74(7) 3 .
O1 Zn1 O1 75.26(7) 3 .
O1 Zn1 N1 147.39(8) 3 .
O1 Zn1 N1 87.19(7) . .
O1 Zn1 N2 86.83(7) 3 .
O1 Zn1 N2 144.95(8) . .
N1 Zn1 N2 92.63(8) . .
O1 Zn1 Cl1 109.62(6) 3 .
O1 Zn1 Cl1 108.84(6) . .
N1 Zn1 Cl1 101.95(6) . .
N2 Zn1 Cl1 105.47(6) . .

loop_
_geom_bond_atom_site_label_1
_geom_bond_atom_site_label_2
_geom_bond_distance
_geom_bond_site_symmetry_2
C1 O1 1.315(3) .
C1 C2 1.414(3) .
C1 C6 1.418(3) .
C2 C3 1.411(3) .
C2 C15 1.453(4) 3
C3 C4 1.376(4) .
C4 C5 1.380(4) .
C4 C7 1.514(4) .
C5 C6 1.398(3) .
C6 C9 1.445(4) .
C7 C8 1.522(4) .
C9 N1 1.276(3) .
C10 N1 1.463(3) .
C10 C11 1.531(4) .
C11 C14 1.519(4) .
C11 C12 1.525(4) .
C11 C13 1.538(4) .
C12 N2 1.479(3) .
C15 N2 1.279(3) .
C15 C2 1.453(4) 3
Cl1 Zn1 2.2618(7) .
N1 Zn1 2.085(2) .
N2 Zn1 2.102(2) .
O1 Zn1 2.0723(16) 3
O1 Zn1 2.0739(17) .
Zn1 O1 2.0723(16) 3
